data_7718902
loop_
_publ_author_name
'Anzai, Togo'
'Sugamata, Koh'
'Morisako, Shogo'
'Sasamori, Takahiro'

_publ_section_title
;
 Structural characterization of a dicoordinated bis(ferrocenyl)aluminum
 cation.
;
_journal_issue 27
_journal_name_full 'Dalton transactions (Cambridge, England : 2003)'
_journal_page_first 10667
_journal_page_last 10672
_journal_paper_doi 10.1039/d5dt00966a
_journal_volume 54
_journal_year 2025
_chemical_formula_moiety 'C79 H103 Al Fe2, C6 H14'
_chemical_formula_sum 'C85 H117 Al Fe2'
_chemical_formula_weight 1277.46
_space_group_crystal_system monoclinic
_space_group_IT_number 14
_space_group_name_Hall '-P 2ybc'
_space_group_name_H-M_alt 'P 1 21/c 1'
_atom_sites_solution_hydrogens geom
_audit_block_doi 10.5517/ccdc.csd.cc2myr0c
_audit_creation_method SHELXL-2018/1
_audit_update_record
;
2025-04-06 deposited with the CCDC.	2025-06-13 downloaded from the CCDC.
;
_cell_angle_alpha 90
_cell_angle_beta 94.9410(10)
_cell_angle_gamma 90
_cell_formula_units_Z 4
_cell_length_a 12.09440(10)
_cell_length_b 16.8743(2)
_cell_length_c 37.3262(5)
_cell_measurement_reflns_used 72136
_cell_measurement_temperature 103(2)
_cell_measurement_theta_max 29.3310
_cell_measurement_theta_min 1.9820
_cell_volume 7589.39(15)
_computing_cell_refinement 'CrysAlisPro 1.171.43.90 (Rigaku Oxford Diffraction, 2023)'
_computing_data_collection 'APEX2 (Bruker AXS, 2006)'
_computing_data_reduction 'CrysAlisPro 1.171.43.90 (Rigaku Oxford Diffraction, 2023)'
_computing_molecular_graphics 'Yadokari-XG 2011 (Wakita Nemoto et al., 2011)'
_computing_publication_material 'Yadokari-XG 2011 (Wakita Nemoto et al., 2011)'
_computing_structure_refinement 'SHELXL-2018/1 (Sheldrick, 2018)'
_computing_structure_solution 'SHELXT-2018/1 (Sheldrick, 2018)'
_diffrn_ambient_temperature 103(2)
_diffrn_detector_area_resol_mean 8.333
_diffrn_measured_fraction_theta_full 1.000
_diffrn_measured_fraction_theta_max 1.000
_diffrn_measurement_device_type 'Bruker D8 goniometer'
_diffrn_measurement_method 'phi and omega scans'
_diffrn_radiation_monochromator 'multilayered confocal mirror'
_diffrn_radiation_source 'rotating anode X-ray tube'
_diffrn_radiation_type MoK\a
_diffrn_radiation_wavelength 0.71073
_diffrn_reflns_av_R_equivalents 0.0500
_diffrn_reflns_av_unetI/netI 0.0231
_diffrn_reflns_Laue_measured_fraction_full 1.000
_diffrn_reflns_Laue_measured_fraction_max 1.000
_diffrn_reflns_limit_h_max 14
_diffrn_reflns_limit_h_min -14
_diffrn_reflns_limit_k_max 20
_diffrn_reflns_limit_k_min -20
_diffrn_reflns_limit_l_max 46
_diffrn_reflns_limit_l_min -46
_diffrn_reflns_number 124419
_diffrn_reflns_point_group_measured_fraction_full 1.000
_diffrn_reflns_point_group_measured_fraction_max 1.000
_diffrn_reflns_theta_full 25.242
_diffrn_reflns_theta_max 25.998
_diffrn_reflns_theta_min 2.039
_exptl_absorpt_coefficient_mu 0.435
_exptl_absorpt_correction_T_max 0.987
_exptl_absorpt_correction_T_min 0.958
_exptl_absorpt_correction_type multi-scan
_exptl_absorpt_process_details
;
CrysAlisPro 1.171.43.90 (Rigaku Oxford Diffraction, 2023)
Empirical absorption correction using spherical harmonics,
implemented in SCALE3 ABSPACK scaling algorithm.
;
_exptl_crystal_colour orange
_exptl_crystal_density_diffrn 1.118
_exptl_crystal_description prism
_exptl_crystal_F_000 2768
_exptl_crystal_size_max 0.100
_exptl_crystal_size_mid 0.050
_exptl_crystal_size_min 0.030
_refine_diff_density_max 0.571
_refine_diff_density_min -0.398
_refine_diff_density_rms 0.060
_refine_ls_extinction_method none
_refine_ls_goodness_of_fit_ref 1.174
_refine_ls_hydrogen_treatment constr
_refine_ls_matrix_type full
_refine_ls_number_parameters 886
_refine_ls_number_reflns 14921
_refine_ls_number_restraints 276
_refine_ls_restrained_S_all 1.182
_refine_ls_R_factor_all 0.0644
_refine_ls_R_factor_gt 0.0554
_refine_ls_shift/su_max 0.002
_refine_ls_shift/su_mean 0.000
_refine_ls_structure_factor_coef Fsqd
_refine_ls_weighting_details 'w=1/[\s^2^(Fo^2^)+(0.0219P)^2^+13.8510P] where P=(Fo^2^+2Fc^2^)/3'
_refine_ls_weighting_scheme calc
_refine_ls_wR_factor_gt 0.1120
_refine_ls_wR_factor_ref 0.1156
_reflns_Friedel_coverage 0.000
_reflns_number_gt 13114
_reflns_number_total 14921
_reflns_threshold_expression 'I > 2\s(I)'
_cod_data_source_file d5dt00966a3.cif
_cod_data_source_block compound3
_cod_depositor_comments 'Adding full bibliography for 7718900--7718905.cif.'
_cod_original_sg_symbol_H-M 'P 21/c'
_cod_database_code 7718902
_shelx_shelxl_version_number 2018/1
_shelx_space_group_comment
;
The symmetry employed for this shelxl refinement is uniquely defined
by the following loop, which should always be used as a source of
symmetry information in preference to the above space-group names.
They are only intended as comments.
;
_shelx_estimated_absorpt_t_min 0.958
_shelx_estimated_absorpt_t_max 0.987

loop_
_space_group_symop_operation_xyz
'x, y, z'
'-x, y+1/2, -z+1/2'
'-x, -y, -z'
'x, -y-1/2, z-1/2'

loop_
_atom_site_label
_atom_site_type_symbol
_atom_site_fract_x
_atom_site_fract_y
_atom_site_fract_z
_atom_site_U_iso_or_equiv
_atom_site_adp_type
_atom_site_occupancy
_atom_site_site_symmetry_order
_atom_site_calc_flag
_atom_site_refinement_flags_posn
_atom_site_refinement_flags_adp
_atom_site_refinement_flags_occupancy
_atom_site_disorder_assembly
_atom_site_disorder_group
Al1 Al 0.27464(6) 0.74412(4) 0.63369(2) 0.01504(15) Uani 1 1 d . . . . .
C1 C 0.1261(2) 0.70142(17) 0.64144(7) 0.0222(6) Uani 1 1 d . . . . .
H1 H 0.111128 0.712947 0.666577 0.027 Uiso 1 1 calc R U . . .
H2 H 0.070438 0.730813 0.625609 0.027 Uiso 1 1 calc R U . . .
C2 C 0.1080(2) 0.61540(18) 0.63498(8) 0.0272(6) Uani 1 1 d . . . . .
H3 H 0.118323 0.596648 0.611509 0.033 Uiso 1 1 calc R U . . .
C3 C 0.0790(2) 0.56210(19) 0.65837(9) 0.0350(7) Uani 1 1 d . . . . .
H4 H 0.067503 0.577635 0.682237 0.042 Uiso 1 1 calc R U . . .
H5 H 0.069544 0.508261 0.651321 0.042 Uiso 1 1 calc R U . . .
C4 C 0.35266(19) 0.80032(15) 0.67431(6) 0.0146(5) Uani 1 1 d . . . . .
C5 C 0.29312(19) 0.85724(14) 0.69456(6) 0.0146(5) Uani 1 1 d . . . . .
C6 C 0.3627(2) 0.88199(15) 0.72545(6) 0.0164(5) Uani 1 1 d . . . . .
H6 H 0.343575 0.918915 0.743106 0.020 Uiso 1 1 calc R U . . .
C7 C 0.4652(2) 0.84170(15) 0.72503(6) 0.0162(5) Uani 1 1 d . . . . .
H7 H 0.526830 0.847101 0.742443 0.019 Uiso 1 1 calc R U . . .
C8 C 0.46069(19) 0.79139(14) 0.69401(6) 0.0141(5) Uani 1 1 d . . . . .
Fe1 Fe 0.33871(3) 0.76289(2) 0.72756(2) 0.01432(8) Uani 1 1 d . . . . .
C9 C 0.2706(2) 0.65144(15) 0.72813(7) 0.0207(5) Uani 1 1 d . . . . .
H8 H 0.254457 0.618326 0.707765 0.025 Uiso 1 1 calc R U . . .
C10 C 0.1977(2) 0.70771(16) 0.74174(7) 0.0231(6) Uani 1 1 d . . . . .
H9 H 0.123965 0.718633 0.732134 0.028 Uiso 1 1 calc R U . . .
C11 C 0.2541(2) 0.74488(17) 0.77222(7) 0.0257(6) Uani 1 1 d . . . . .
H10 H 0.224890 0.785071 0.786529 0.031 Uiso 1 1 calc R U . . .
C12 C 0.3620(2) 0.71126(17) 0.77750(7) 0.0248(6) Uani 1 1 d . . . . .
H11 H 0.417658 0.725064 0.795975 0.030 Uiso 1 1 calc R U . . .
C13 C 0.3721(2) 0.65338(16) 0.75034(7) 0.0205(5) Uani 1 1 d . . . . .
H12 H 0.435614 0.621566 0.747517 0.025 Uiso 1 1 calc R U . . .
C14 C 0.1801(2) 0.89041(14) 0.68452(7) 0.0161(5) Uani 1 1 d . . . . .
C15 C 0.1580(2) 0.92873(15) 0.65158(7) 0.0184(5) Uani 1 1 d . . . . .
H13 H 0.213127 0.929645 0.634927 0.022 Uiso 1 1 calc R U . . .
C16 C 0.0555(2) 0.96598(16) 0.64264(7) 0.0198(5) Uani 1 1 d . . . . .
C17 C -0.0243(2) 0.96126(16) 0.66711(7) 0.0204(5) Uani 1 1 d . . . . .
H14 H -0.094537 0.985260 0.661097 0.025 Uiso 1 1 calc R U . . .
C18 C -0.0059(2) 0.92259(15) 0.70037(7) 0.0173(5) Uani 1 1 d . . . . .
C19 C 0.09785(19) 0.88829(14) 0.70875(7) 0.0161(5) Uani 1 1 d . . . . .
H15 H 0.113175 0.862934 0.731357 0.019 Uiso 1 1 calc R U . . .
C20 C 0.0365(2) 1.01281(17) 0.60760(7) 0.0253(6) Uani 1 1 d . . . . .
C21 C 0.0469(3) 0.9569(2) 0.57567(8) 0.0329(7) Uani 1 1 d . . . . .
H16 H 0.034782 0.986835 0.553169 0.049 Uiso 1 1 calc R U . . .
H17 H 0.121294 0.933467 0.577405 0.049 Uiso 1 1 calc R U . . .
H18 H -0.008729 0.914781 0.576035 0.049 Uiso 1 1 calc R U . . .
C22 C 0.1234(2) 1.07876(19) 0.60729(8) 0.0326(7) Uani 1 1 d . . . . .
H19 H 0.111494 1.108909 0.584851 0.049 Uiso 1 1 calc R U . . .
H20 H 0.116497 1.114225 0.627767 0.049 Uiso 1 1 calc R U . . .
H21 H 0.197825 1.055338 0.609055 0.049 Uiso 1 1 calc R U . . .
C23 C -0.0786(3) 1.0519(2) 0.60333(9) 0.0401(8) Uani 1 1 d . . . . .
H22 H -0.087148 1.081214 0.580584 0.060 Uiso 1 1 calc R U . . .
H23 H -0.136075 1.010989 0.603319 0.060 Uiso 1 1 calc R U . . .
H24 H -0.086023 1.088554 0.623360 0.060 Uiso 1 1 calc R U . . .
C24 C -0.1005(2) 0.91823(16) 0.72511(7) 0.0199(5) Uani 1 1 d . . . . .
C25 C -0.1943(2) 0.86754(17) 0.70647(8) 0.0265(6) Uani 1 1 d . . . . .
H25 H -0.255651 0.864075 0.721922 0.040 Uiso 1 1 calc R U . . .
H26 H -0.220742 0.892030 0.683508 0.040 Uiso 1 1 calc R U . . .
H27 H -0.166275 0.814220 0.702106 0.040 Uiso 1 1 calc R U . . .
C26 C -0.1455(2) 1.00133(17) 0.73190(8) 0.0276(6) Uani 1 1 d . . . . .
H28 H -0.205845 0.997519 0.747742 0.041 Uiso 1 1 calc R U . . .
H29 H -0.085853 1.034369 0.743328 0.041 Uiso 1 1 calc R U . . .
H30 H -0.173650 1.025222 0.708975 0.041 Uiso 1 1 calc R U . . .
C27 C -0.0631(2) 0.88102(17) 0.76171(7) 0.0248(6) Uani 1 1 d . . . . .
H31 H -0.125978 0.879418 0.776614 0.037 Uiso 1 1 calc R U . . .
H32 H -0.036404 0.827023 0.758113 0.037 Uiso 1 1 calc R U . . .
H33 H -0.003232 0.912880 0.773771 0.037 Uiso 1 1 calc R U . . .
C28 C 0.55663(19) 0.74264(14) 0.68481(6) 0.0145(5) Uani 1 1 d . . . . .
C29 C 0.59104(19) 0.74179(14) 0.65020(6) 0.0158(5) Uani 1 1 d . . . . .
H34 H 0.548330 0.769035 0.631512 0.019 Uiso 1 1 calc R U . . .
C30 C 0.68724(19) 0.70165(15) 0.64234(7) 0.0163(5) Uani 1 1 d . . . . .
C31 C 0.74629(19) 0.66035(15) 0.67005(7) 0.0165(5) Uani 1 1 d . . . . .
H35 H 0.811558 0.632622 0.665037 0.020 Uiso 1 1 calc R U . . .
C32 C 0.7130(2) 0.65820(15) 0.70503(7) 0.0166(5) Uani 1 1 d . . . . .
C33 C 0.61960(19) 0.70092(15) 0.71220(7) 0.0157(5) Uani 1 1 d . . . . .
H36 H 0.597584 0.702120 0.736016 0.019 Uiso 1 1 calc R U . . .
C34 C 0.7292(2) 0.70819(16) 0.60469(7) 0.0202(5) Uani 1 1 d . . . . .
C35 C 0.6339(2) 0.6952(2) 0.57564(7) 0.0304(7) Uani 1 1 d . . . . .
H37 H 0.602961 0.641996 0.578193 0.046 Uiso 1 1 calc R U . . .
H38 H 0.575930 0.734832 0.578250 0.046 Uiso 1 1 calc R U . . .
H39 H 0.661682 0.700352 0.551852 0.046 Uiso 1 1 calc R U . . .
C36 C 0.8203(2) 0.64738(19) 0.59873(8) 0.0290(6) Uani 1 1 d . . . . .
H40 H 0.882466 0.654541 0.617073 0.044 Uiso 1 1 calc R U . . .
H41 H 0.790276 0.593704 0.600496 0.044 Uiso 1 1 calc R U . . .
H42 H 0.846230 0.655074 0.574814 0.044 Uiso 1 1 calc R U . . .
C37 C 0.7777(3) 0.79145(18) 0.60072(8) 0.0330(7) Uani 1 1 d . . . . .
H43 H 0.838759 0.799750 0.619349 0.050 Uiso 1 1 calc R U . . .
H44 H 0.805506 0.796650 0.576936 0.050 Uiso 1 1 calc R U . . .
H45 H 0.719754 0.831130 0.603334 0.050 Uiso 1 1 calc R U . . .
C38 C 0.7813(2) 0.61038(16) 0.73411(7) 0.0197(5) Uani 1 1 d . . . . .
C39 C 0.8085(2) 0.52811(16) 0.71949(7) 0.0249(6) Uani 1 1 d . . . . .
H46 H 0.847343 0.534154 0.697677 0.037 Uiso 1 1 calc R U . . .
H47 H 0.855921 0.499229 0.737682 0.037 Uiso 1 1 calc R U . . .
H48 H 0.739494 0.498494 0.713805 0.037 Uiso 1 1 calc R U . . .
C40 C 0.8906(2) 0.65457(18) 0.74466(8) 0.0321(7) Uani 1 1 d . . . . .
H49 H 0.930886 0.662440 0.723248 0.048 Uiso 1 1 calc R U . . .
H50 H 0.874279 0.706159 0.755040 0.048 Uiso 1 1 calc R U . . .
H51 H 0.936316 0.623231 0.762399 0.048 Uiso 1 1 calc R U . . .
C41 C 0.7207(2) 0.59913(17) 0.76815(7) 0.0256(6) Uani 1 1 d . . . . .
H52 H 0.767555 0.568390 0.785816 0.038 Uiso 1 1 calc R U . . .
H53 H 0.704917 0.651045 0.778316 0.038 Uiso 1 1 calc R U . . .
H54 H 0.650901 0.570753 0.762092 0.038 Uiso 1 1 calc R U . . .
C42 C 0.33194(19) 0.73516(15) 0.58605(6) 0.0170(5) Uani 1 1 d . . . . .
C43 C 0.3453(2) 0.66059(15) 0.56789(7) 0.0172(5) Uani 1 1 d . . . . .
C44 C 0.3791(2) 0.67534(16) 0.53272(7) 0.0206(5) Uani 1 1 d . . . . .
H55 H 0.393810 0.636232 0.515445 0.025 Uiso 1 1 calc R U . . .
C45 C 0.3869(2) 0.75794(16) 0.52816(7) 0.0198(5) Uani 1 1 d . . . . .
H56 H 0.407733 0.784073 0.507227 0.024 Uiso 1 1 calc R U . . .
C46 C 0.35799(19) 0.79602(15) 0.56046(6) 0.0170(5) Uani 1 1 d . . . . .
Fe2 Fe 0.22933(3) 0.72711(2) 0.53758(2) 0.01852(9) Uani 1 1 d . . . . .
C47 C 0.0807(2) 0.6681(2) 0.53392(9) 0.0347(7) Uani 1 1 d . . . . .
H57 H 0.064600 0.621738 0.546954 0.042 Uiso 1 1 calc R U . . .
C48 C 0.1251(3) 0.67031(19) 0.49999(8) 0.0354(7) Uani 1 1 d . . . . .
H58 H 0.143834 0.625624 0.486257 0.043 Uiso 1 1 calc R U . . .
C49 C 0.1367(2) 0.75111(18) 0.49007(7) 0.0306(7) Uani 1 1 d . . . . .
H59 H 0.164519 0.769993 0.468610 0.037 Uiso 1 1 calc R U . . .
C50 C 0.0992(2) 0.79845(18) 0.51810(7) 0.0255(6) Uani 1 1 d . . . . .
H60 H 0.097442 0.854713 0.518723 0.031 Uiso 1 1 calc R U . . .
C51 C 0.0648(2) 0.7470(2) 0.54487(8) 0.0304(7) Uani 1 1 d . . . . .
H61 H 0.035896 0.762849 0.566616 0.037 Uiso 1 1 calc R U . . .
C52 C 0.3343(2) 0.57937(15) 0.58222(7) 0.0193(5) Uani 1 1 d . . . . .
C53 C 0.3821(2) 0.55889(15) 0.61642(7) 0.0170(5) Uani 1 1 d . . . . .
H62 H 0.418967 0.598209 0.631227 0.020 Uiso 1 1 calc R U . . .
C54 C 0.3760(2) 0.48118(16) 0.62902(7) 0.0205(5) Uani 1 1 d . . . . .
C55 C 0.3221(2) 0.42510(17) 0.60659(8) 0.0298(6) Uani 1 1 d . . . . .
H63 H 0.316574 0.372334 0.615131 0.036 Uiso 1 1 calc R U . . .
C56 C 0.2754(3) 0.44302(18) 0.57195(8) 0.0327(7) Uani 1 1 d . . . . .
C57 C 0.2821(2) 0.52065(17) 0.56046(8) 0.0269(6) Uani 1 1 d . . . . .
H64 H 0.250308 0.534425 0.537130 0.032 Uiso 1 1 calc R U . . .
C58 C 0.4260(2) 0.45578(16) 0.66657(7) 0.0218(6) Uani 1 1 d . . . . .
C59 C 0.4890(2) 0.52378(17) 0.68607(7) 0.0266(6) Uani 1 1 d . . . . .
H65 H 0.438778 0.568814 0.688145 0.040 Uiso 1 1 calc R U . . .
H66 H 0.517636 0.506315 0.710141 0.040 Uiso 1 1 calc R U . . .
H67 H 0.550996 0.539869 0.672444 0.040 Uiso 1 1 calc R U . . .
C60 C 0.3308(2) 0.42991(19) 0.68864(8) 0.0326(7) Uani 1 1 d . . . . .
H68 H 0.289867 0.386237 0.676307 0.049 Uiso 1 1 calc R U . . .
H69 H 0.361169 0.412282 0.712498 0.049 Uiso 1 1 calc R U . . .
H70 H 0.280470 0.474707 0.691190 0.049 Uiso 1 1 calc R U . . .
C61 C 0.5070(2) 0.38635(18) 0.66379(8) 0.0307(7) Uani 1 1 d . . . . .
H71 H 0.468173 0.341944 0.651335 0.046 Uiso 1 1 calc R U . . .
H72 H 0.568880 0.403183 0.650287 0.046 Uiso 1 1 calc R U . . .
H73 H 0.535520 0.369628 0.687984 0.046 Uiso 1 1 calc R U . . .
C62 C 0.2258(4) 0.3766(2) 0.54651(12) 0.0336(9) Uani 0.798(5) 1 d . U P A 1
C63 C 0.3161(4) 0.3167(3) 0.53860(13) 0.0544(13) Uani 0.798(5) 1 d . U P A 1
H74 H 0.350875 0.295532 0.561289 0.082 Uiso 0.798(5) 1 calc R U P A 1
H75 H 0.282670 0.273263 0.524001 0.082 Uiso 0.798(5) 1 calc R U P A 1
H76 H 0.372442 0.343119 0.525464 0.082 Uiso 0.798(5) 1 calc R U P A 1
C64 C 0.1340(5) 0.3354(3) 0.56552(13) 0.0504(12) Uani 0.798(5) 1 d . U P A 1
H77 H 0.165204 0.314470 0.588726 0.076 Uiso 0.798(5) 1 calc R U P A 1
H78 H 0.075270 0.373586 0.569450 0.076 Uiso 0.798(5) 1 calc R U P A 1
H79 H 0.103031 0.291714 0.550528 0.076 Uiso 0.798(5) 1 calc R U P A 1
C65 C 0.1738(4) 0.4082(3) 0.51057(12) 0.0384(10) Uani 0.798(5) 1 d . U P A 1
H80 H 0.115719 0.446716 0.514901 0.058 Uiso 0.798(5) 1 calc R U P A 1
H81 H 0.231002 0.434055 0.497613 0.058 Uiso 0.798(5) 1 calc R U P A 1
H82 H 0.141230 0.364200 0.496150 0.058 Uiso 0.798(5) 1 calc R U P A 1
C66 C 0.1744(19) 0.3861(12) 0.5586(5) 0.045(2) Uani 0.202(5) 1 d . U P A 2
C67 C 0.1751(18) 0.3064(11) 0.5770(5) 0.045(2) Uani 0.202(5) 1 d . U P A 2
H83 H 0.153867 0.312921 0.601580 0.067 Uiso 0.202(5) 1 calc R U P A 2
H84 H 0.122185 0.271000 0.563622 0.067 Uiso 0.202(5) 1 calc R U P A 2
H85 H 0.249724 0.283469 0.577734 0.067 Uiso 0.202(5) 1 calc R U P A 2
C68 C 0.2065(19) 0.3781(13) 0.5211(6) 0.047(2) Uani 0.202(5) 1 d . U P A 2
H86 H 0.205493 0.430418 0.509619 0.070 Uiso 0.202(5) 1 calc R U P A 2
H87 H 0.281250 0.355571 0.521491 0.070 Uiso 0.202(5) 1 calc R U P A 2
H88 H 0.153711 0.343102 0.507380 0.070 Uiso 0.202(5) 1 calc R U P A 2
C69 C 0.0550(15) 0.4236(11) 0.5596(5) 0.050(3) Uani 0.202(5) 1 d . U P A 2
H89 H 0.036719 0.427987 0.584555 0.074 Uiso 0.202(5) 1 calc R U P A 2
H90 H 0.054072 0.476422 0.548606 0.074 Uiso 0.202(5) 1 calc R U P A 2
H91 H 0.000282 0.389738 0.546110 0.074 Uiso 0.202(5) 1 calc R U P A 2
C70 C 0.36424(19) 0.88354(15) 0.56452(7) 0.0167(5) Uani 1 1 d . . . . .
C71 C 0.41657(19) 0.91982(15) 0.59521(7) 0.0171(5) Uani 1 1 d . . . . .
H92 H 0.440322 0.888156 0.615470 0.020 Uiso 1 1 calc R U . . .
C72 C 0.4346(2) 1.00170(16) 0.59665(7) 0.0196(5) Uani 1 1 d . . . . .
C73 C 0.3964(2) 1.04666(16) 0.56659(7) 0.0222(6) Uani 1 1 d . . . . .
H93 H 0.406513 1.102480 0.567352 0.027 Uiso 1 1 calc R U . . .
C74 C 0.3438(2) 1.01264(16) 0.53548(7) 0.0209(5) Uani 1 1 d . . . . .
C75 C 0.3279(2) 0.93107(16) 0.53511(7) 0.0197(5) Uani 1 1 d . . . . .
H94 H 0.291477 0.906932 0.514339 0.024 Uiso 1 1 calc R U . . .
C76 C 0.4981(2) 1.04126(16) 0.62936(7) 0.0246(6) Uani 1 1 d . . . . .
C77 C 0.4199(5) 1.1018(4) 0.64642(16) 0.0562(16) Uani 0.625(5) 1 d . U P B 1
H95 H 0.354608 1.074042 0.653906 0.084 Uiso 0.625(5) 1 calc R U P B 1
H96 H 0.459919 1.126911 0.667391 0.084 Uiso 0.625(5) 1 calc R U P B 1
H97 H 0.396321 1.142530 0.628645 0.084 Uiso 0.625(5) 1 calc R U P B 1
C78 C 0.5358(6) 0.9834(4) 0.65931(16) 0.0574(16) Uani 0.625(5) 1 d . U P B 1
H98 H 0.471684 0.953421 0.666348 0.086 Uiso 0.625(5) 1 calc R U P B 1
H99 H 0.590488 0.946665 0.650743 0.086 Uiso 0.625(5) 1 calc R U P B 1
H100 H 0.569405 1.012832 0.680106 0.086 Uiso 0.625(5) 1 calc R U P B 1
C79 C 0.5964(5) 1.0874(4) 0.61847(15) 0.0537(15) Uani 0.625(5) 1 d . U P B 1
H101 H 0.571907 1.124589 0.599217 0.081 Uiso 0.625(5) 1 calc R U P B 1
H102 H 0.630041 1.116961 0.639234 0.081 Uiso 0.625(5) 1 calc R U P B 1
H103 H 0.651124 1.050793 0.609870 0.081 Uiso 0.625(5) 1 calc R U P B 1
C80 C 0.5169(11) 1.1293(7) 0.6228(3) 0.064(2) Uani 0.375(5) 1 d . U P B 2
H104 H 0.555701 1.135946 0.600962 0.097 Uiso 0.375(5) 1 calc R U P B 2
H105 H 0.445186 1.156648 0.619737 0.097 Uiso 0.375(5) 1 calc R U P B 2
H106 H 0.561902 1.151980 0.643345 0.097 Uiso 0.375(5) 1 calc R U P B 2
C81 C 0.4403(8) 1.0286(7) 0.6617(2) 0.050(2) Uani 0.375(5) 1 d . U P B 2
H107 H 0.429480 0.971645 0.665177 0.075 Uiso 0.375(5) 1 calc R U P B 2
H108 H 0.484745 1.050456 0.682547 0.075 Uiso 0.375(5) 1 calc R U P B 2
H109 H 0.368029 1.055124 0.658940 0.075 Uiso 0.375(5) 1 calc R U P B 2
C82 C 0.6136(9) 1.0000(7) 0.6342(3) 0.060(2) Uani 0.375(5) 1 d . U P B 2
H110 H 0.652735 1.008349 0.612549 0.090 Uiso 0.375(5) 1 calc R U P B 2
H111 H 0.657217 1.022680 0.655032 0.090 Uiso 0.375(5) 1 calc R U P B 2
H112 H 0.603550 0.943091 0.637930 0.090 Uiso 0.375(5) 1 calc R U P B 2
C83 C 0.3044(2) 1.06417(17) 0.50272(7) 0.0254(6) Uani 1 1 d . . . . .
C84 C 0.3950(3) 1.1211(2) 0.49451(10) 0.0300(9) Uani 0.779(5) 1 d . U P C 1
H113 H 0.461867 1.091338 0.489925 0.045 Uiso 0.779(5) 1 calc R U P C 1
H114 H 0.370318 1.152477 0.473198 0.045 Uiso 0.779(5) 1 calc R U P C 1
H115 H 0.411569 1.156591 0.515060 0.045 Uiso 0.779(5) 1 calc R U P C 1
C85 C 0.1996(3) 1.1081(3) 0.50996(12) 0.0357(10) Uani 0.779(5) 1 d . U P C 1
H116 H 0.142085 1.069905 0.515209 0.054 Uiso 0.779(5) 1 calc R U P C 1
H117 H 0.214961 1.143476 0.530604 0.054 Uiso 0.779(5) 1 calc R U P C 1
H118 H 0.173710 1.139362 0.488742 0.054 Uiso 0.779(5) 1 calc R U P C 1
C86 C 0.2769(5) 1.0126(3) 0.46857(11) 0.0477(12) Uani 0.779(5) 1 d . U P C 1
H119 H 0.218086 0.974747 0.473000 0.072 Uiso 0.779(5) 1 calc R U P C 1
H120 H 0.251746 1.046817 0.448276 0.072 Uiso 0.779(5) 1 calc R U P C 1
H121 H 0.343443 0.983628 0.462916 0.072 Uiso 0.779(5) 1 calc R U P C 1
C87 C 0.3569(14) 1.0400(10) 0.4716(4) 0.040(3) Uani 0.221(5) 1 d . U P C 2
H122 H 0.437633 1.041234 0.476889 0.061 Uiso 0.221(5) 1 calc R U P C 2
H123 H 0.333406 0.986011 0.464875 0.061 Uiso 0.221(5) 1 calc R U P C 2
H124 H 0.335517 1.076152 0.451626 0.061 Uiso 0.221(5) 1 calc R U P C 2
C88 C 0.3315(14) 1.1611(9) 0.5120(4) 0.043(3) Uani 0.221(5) 1 d . U P C 2
H125 H 0.295043 1.176806 0.533314 0.064 Uiso 0.221(5) 1 calc R U P C 2
H126 H 0.411766 1.168821 0.516436 0.064 Uiso 0.221(5) 1 calc R U P C 2
H127 H 0.303163 1.193671 0.491431 0.064 Uiso 0.221(5) 1 calc R U P C 2
C89 C 0.1795(14) 1.0652(11) 0.4985(4) 0.037(2) Uani 0.221(5) 1 d . U P C 2
H128 H 0.151426 1.082376 0.521123 0.055 Uiso 0.221(5) 1 calc R U P C 2
H129 H 0.153985 1.101935 0.479250 0.055 Uiso 0.221(5) 1 calc R U P C 2
H130 H 0.151874 1.011793 0.492499 0.055 Uiso 0.221(5) 1 calc R U P C 2
C90 C 0.0386(5) 0.7695(3) 0.84580(13) 0.0870(17) Uani 1 1 d . . . . .
H131 H -0.023384 0.784515 0.828499 0.130 Uiso 1 1 calc R U . . .
H132 H 0.089479 0.734804 0.834036 0.130 Uiso 1 1 calc R U . . .
H133 H 0.010146 0.741476 0.866074 0.130 Uiso 1 1 calc R U . . .
C91 C 0.0999(4) 0.8432(3) 0.85936(12) 0.0731(14) Uani 1 1 d . . . . .
H134 H 0.047533 0.878509 0.870668 0.088 Uiso 1 1 calc R U . . .
H135 H 0.126815 0.871840 0.838651 0.088 Uiso 1 1 calc R U . . .
C92 C 0.1989(4) 0.8255(3) 0.88671(11) 0.0632(12) Uani 1 1 d . . . . .
H136 H 0.173191 0.791488 0.905949 0.076 Uiso 1 1 calc R U . . .
H137 H 0.254825 0.795162 0.874532 0.076 Uiso 1 1 calc R U . . .
C93 C 0.2540(4) 0.8985(3) 0.90379(11) 0.0629(12) Uani 1 1 d . . . . .
H138 H 0.199141 0.927499 0.917044 0.075 Uiso 1 1 calc R U . . .
H139 H 0.276493 0.933843 0.884527 0.075 Uiso 1 1 calc R U . . .
C94 C 0.3555(4) 0.8804(3) 0.92955(11) 0.0649(12) Uani 1 1 d . . . . .
H140 H 0.410573 0.851576 0.916319 0.078 Uiso 1 1 calc R U . . .
H141 H 0.333154 0.845043 0.948834 0.078 Uiso 1 1 calc R U . . .
C95 C 0.4100(5) 0.9543(3) 0.94660(13) 0.0802(15) Uani 1 1 d . . . . .
H142 H 0.474497 0.938873 0.962807 0.120 Uiso 1 1 calc R U . . .
H143 H 0.434047 0.989014 0.927709 0.120 Uiso 1 1 calc R U . . .
H144 H 0.356576 0.982477 0.960246 0.120 Uiso 1 1 calc R U . . .

loop_
_atom_site_aniso_label
_atom_site_aniso_U_11
_atom_site_aniso_U_22
_atom_site_aniso_U_33
_atom_site_aniso_U_23
_atom_site_aniso_U_13
_atom_site_aniso_U_12
Al1 0.0126(3) 0.0185(4) 0.0137(3) -0.0016(3) -0.0009(3) -0.0006(3)
C1 0.0148(12) 0.0321(15) 0.0195(13) -0.0001(11) -0.0001(10) -0.0029(11)
C2 0.0119(12) 0.0364(17) 0.0326(15) -0.0087(13) -0.0021(11) -0.0045(11)
C3 0.0193(14) 0.0338(17) 0.051(2) 0.0016(15) -0.0028(13) -0.0049(12)
C4 0.0120(11) 0.0188(12) 0.0132(11) 0.0025(9) 0.0027(9) -0.0001(9)
C5 0.0128(11) 0.0167(12) 0.0145(11) 0.0003(9) 0.0027(9) -0.0001(9)
C6 0.0168(12) 0.0176(12) 0.0148(12) -0.0026(10) 0.0011(9) -0.0002(10)
C7 0.0136(12) 0.0180(12) 0.0163(12) 0.0000(10) -0.0020(9) -0.0020(10)
C8 0.0116(11) 0.0157(12) 0.0147(11) 0.0017(9) -0.0004(9) -0.0021(9)
Fe1 0.01273(17) 0.01634(18) 0.01382(17) -0.00006(14) 0.00073(13) 0.00008(14)
C9 0.0188(13) 0.0186(13) 0.0248(14) 0.0032(11) 0.0016(10) -0.0041(10)
C10 0.0156(12) 0.0246(14) 0.0297(15) 0.0068(11) 0.0056(11) -0.0018(10)
C11 0.0306(15) 0.0264(15) 0.0215(13) 0.0022(11) 0.0113(11) 0.0022(12)
C12 0.0310(15) 0.0285(15) 0.0147(12) 0.0065(11) 0.0007(11) -0.0017(12)
C13 0.0203(13) 0.0192(13) 0.0224(13) 0.0049(10) 0.0031(10) -0.0008(10)
C14 0.0144(12) 0.0155(12) 0.0180(12) -0.0043(10) -0.0003(9) 0.0019(9)
C15 0.0150(12) 0.0221(13) 0.0185(12) -0.0018(10) 0.0034(10) 0.0007(10)
C16 0.0150(12) 0.0240(14) 0.0198(13) -0.0009(11) -0.0011(10) 0.0026(10)
C17 0.0121(12) 0.0241(14) 0.0251(14) -0.0019(11) 0.0012(10) 0.0039(10)
C18 0.0140(12) 0.0162(12) 0.0219(13) -0.0061(10) 0.0025(10) -0.0030(10)
C19 0.0147(12) 0.0156(12) 0.0180(12) -0.0028(10) 0.0015(9) -0.0005(9)
C20 0.0196(13) 0.0326(16) 0.0235(14) 0.0054(12) 0.0012(11) 0.0069(11)
C21 0.0319(16) 0.0431(18) 0.0229(15) 0.0052(13) -0.0014(12) 0.0044(14)
C22 0.0311(16) 0.0333(17) 0.0338(16) 0.0104(13) 0.0049(13) 0.0037(13)
C23 0.0264(16) 0.056(2) 0.0383(18) 0.0206(16) 0.0035(13) 0.0159(15)
C24 0.0141(12) 0.0212(13) 0.0249(13) -0.0047(11) 0.0046(10) -0.0018(10)
C25 0.0183(13) 0.0294(15) 0.0319(15) -0.0026(12) 0.0029(11) -0.0056(11)
C26 0.0258(14) 0.0240(15) 0.0346(16) -0.0037(12) 0.0113(12) 0.0028(12)
C27 0.0197(13) 0.0302(15) 0.0253(14) -0.0007(12) 0.0075(11) -0.0013(11)
C28 0.0113(11) 0.0132(12) 0.0188(12) -0.0003(9) -0.0004(9) -0.0028(9)
C29 0.0120(11) 0.0169(12) 0.0177(12) 0.0027(10) -0.0028(9) 0.0000(9)
C30 0.0131(11) 0.0185(12) 0.0171(12) 0.0006(10) 0.0004(9) -0.0022(9)
C31 0.0103(11) 0.0164(12) 0.0228(13) 0.0007(10) 0.0011(9) 0.0008(9)
C32 0.0129(11) 0.0158(12) 0.0203(12) 0.0021(10) -0.0035(9) -0.0022(9)
C33 0.0126(11) 0.0188(12) 0.0157(12) 0.0006(10) 0.0008(9) -0.0022(9)
C34 0.0149(12) 0.0283(14) 0.0178(12) 0.0024(11) 0.0028(10) 0.0040(10)
C35 0.0216(14) 0.0509(19) 0.0183(14) -0.0025(13) -0.0001(11) 0.0064(13)
C36 0.0238(14) 0.0407(18) 0.0233(14) 0.0025(12) 0.0062(11) 0.0108(13)
C37 0.0390(17) 0.0335(17) 0.0283(15) 0.0053(13) 0.0125(13) -0.0045(14)
C38 0.0146(12) 0.0222(13) 0.0216(13) 0.0072(11) -0.0018(10) 0.0029(10)
C39 0.0243(14) 0.0239(14) 0.0268(14) 0.0107(11) 0.0032(11) 0.0067(11)
C40 0.0226(14) 0.0328(17) 0.0385(17) 0.0103(13) -0.0115(12) -0.0024(12)
C41 0.0279(15) 0.0273(15) 0.0212(13) 0.0077(11) -0.0005(11) 0.0070(12)
C42 0.0122(11) 0.0211(13) 0.0173(12) -0.0013(10) -0.0018(9) 0.0009(10)
C43 0.0136(12) 0.0218(13) 0.0157(12) -0.0030(10) -0.0017(9) -0.0001(10)
C44 0.0199(13) 0.0255(14) 0.0162(12) -0.0049(11) 0.0001(10) 0.0015(11)
C45 0.0187(12) 0.0262(14) 0.0143(12) -0.0002(10) 0.0004(9) -0.0001(10)
C46 0.0123(11) 0.0244(13) 0.0137(12) -0.0021(10) -0.0021(9) -0.0006(10)
Fe2 0.01782(18) 0.02176(19) 0.01502(18) -0.00142(15) -0.00418(14) -0.00085(15)
C47 0.0205(14) 0.0391(18) 0.0415(18) 0.0104(14) -0.0140(13) -0.0112(13)
C48 0.0348(17) 0.0357(17) 0.0321(16) -0.0083(14) -0.0183(13) -0.0014(14)
C49 0.0308(15) 0.0399(18) 0.0191(13) -0.0004(12) -0.0092(11) 0.0016(13)
C50 0.0191(13) 0.0296(15) 0.0261(14) -0.0011(12) -0.0082(11) 0.0010(11)
C51 0.0128(12) 0.052(2) 0.0257(14) 0.0050(13) -0.0060(11) 0.0003(12)
C52 0.0162(12) 0.0200(13) 0.0216(13) -0.0028(10) 0.0021(10) 0.0012(10)
C53 0.0154(12) 0.0194(13) 0.0165(12) -0.0044(10) 0.0026(9) -0.0002(10)
C54 0.0159(12) 0.0233(14) 0.0224(13) -0.0008(11) 0.0023(10) -0.0002(10)
C55 0.0305(15) 0.0212(14) 0.0361(16) 0.0039(12) -0.0069(13) -0.0062(12)
C56 0.0336(16) 0.0237(15) 0.0378(17) -0.0038(13) -0.0134(13) -0.0039(13)
C57 0.0311(15) 0.0239(14) 0.0236(14) -0.0018(11) -0.0089(12) -0.0014(12)
C58 0.0201(13) 0.0241(14) 0.0211(13) 0.0017(11) 0.0011(10) 0.0034(11)
C59 0.0292(15) 0.0302(15) 0.0193(13) 0.0006(11) -0.0044(11) 0.0024(12)
C60 0.0260(15) 0.0394(18) 0.0329(16) 0.0126(14) 0.0053(12) 0.0011(13)
C61 0.0313(16) 0.0307(16) 0.0295(15) 0.0000(13) -0.0003(12) 0.0088(13)
C62 0.041(2) 0.0282(19) 0.029(2) -0.0062(16) -0.0111(17) -0.0095(17)
C63 0.066(3) 0.037(2) 0.056(3) -0.024(2) -0.020(2) 0.006(2)
C64 0.060(3) 0.048(3) 0.040(2) 0.001(2) -0.014(2) -0.032(2)
C65 0.046(2) 0.037(2) 0.030(2) -0.0097(17) -0.0152(17) -0.0106(18)
C66 0.056(4) 0.037(4) 0.038(4) -0.008(4) -0.014(4) -0.016(4)
C67 0.055(5) 0.035(4) 0.040(5) -0.008(4) -0.016(4) -0.016(4)
C68 0.058(4) 0.040(4) 0.040(4) -0.009(4) -0.014(4) -0.013(4)
C69 0.054(5) 0.047(5) 0.045(5) -0.008(4) -0.015(4) -0.018(5)
C70 0.0102(11) 0.0227(13) 0.0175(12) 0.0013(10) 0.0030(9) -0.0004(10)
C71 0.0135(12) 0.0212(13) 0.0164(12) 0.0031(10) 0.0005(9) 0.0004(10)
C72 0.0163(12) 0.0223(13) 0.0203(13) -0.0011(10) 0.0025(10) -0.0008(10)
C73 0.0231(14) 0.0185(13) 0.0252(14) 0.0018(11) 0.0046(11) -0.0005(11)
C74 0.0153(12) 0.0263(14) 0.0215(13) 0.0044(11) 0.0034(10) 0.0019(10)
C75 0.0161(12) 0.0251(14) 0.0177(12) 0.0009(10) 0.0006(10) 0.0001(10)
C76 0.0274(14) 0.0226(14) 0.0233(14) -0.0020(11) 0.0001(11) -0.0069(11)
C77 0.053(3) 0.072(4) 0.042(3) -0.031(3) -0.007(2) -0.003(3)
C78 0.077(4) 0.052(3) 0.038(3) -0.002(2) -0.028(3) -0.021(3)
C79 0.047(3) 0.081(4) 0.032(3) -0.012(3) 0.001(2) -0.036(3)
C80 0.077(5) 0.071(5) 0.041(4) -0.014(4) -0.018(4) -0.025(4)
C81 0.050(4) 0.071(5) 0.026(3) -0.022(3) -0.004(3) -0.026(4)
C82 0.049(4) 0.080(5) 0.047(4) -0.031(4) -0.017(4) -0.010(4)
C83 0.0264(14) 0.0258(15) 0.0235(14) 0.0089(12) -0.0015(11) 0.0011(12)
C84 0.0267(18) 0.032(2) 0.0312(19) 0.0174(16) 0.0033(15) 0.0034(15)
C85 0.0266(19) 0.043(3) 0.038(2) 0.0222(19) 0.0041(17) 0.0080(18)
C86 0.082(3) 0.033(2) 0.025(2) 0.0096(17) -0.013(2) 0.001(2)
C87 0.047(5) 0.045(5) 0.029(5) 0.017(4) 0.004(5) 0.018(5)
C88 0.047(5) 0.042(5) 0.038(5) 0.017(5) -0.004(5) 0.005(5)
C89 0.045(5) 0.036(5) 0.029(5) 0.015(4) 0.000(4) 0.015(5)
C90 0.112(4) 0.091(4) 0.058(3) 0.033(3) 0.010(3) -0.007(3)
C91 0.093(4) 0.072(3) 0.055(3) 0.028(2) 0.015(2) 0.019(3)
C92 0.085(3) 0.060(3) 0.047(2) 0.021(2) 0.020(2) 0.012(2)
C93 0.081(3) 0.059(3) 0.054(2) 0.019(2) 0.034(2) 0.015(2)
C94 0.087(3) 0.062(3) 0.048(2) 0.018(2) 0.024(2) 0.003(2)
C95 0.102(4) 0.066(3) 0.079(3) 0.012(3) 0.044(3) -0.018(3)

loop_
_atom_type_symbol
_atom_type_description
_atom_type_scat_dispersion_real
_atom_type_scat_dispersion_imag
_atom_type_scat_source
C C 0.0033 0.0016 'International Tables Vol C Tables 4.2.6.8 and 6.1.1.4'
H H 0.0000 0.0000 'International Tables Vol C Tables 4.2.6.8 and 6.1.1.4'
Al Al 0.0645 0.0514 'International Tables Vol C Tables 4.2.6.8 and 6.1.1.4'
Fe Fe 0.3463 0.8444 'International Tables Vol C Tables 4.2.6.8 and 6.1.1.4'

loop_
_geom_angle_atom_site_label_1
_geom_angle_atom_site_label_2
_geom_angle_atom_site_label_3
_geom_angle
_geom_angle_site_symmetry_1
_geom_angle_site_symmetry_3
_geom_angle_publ_flag
C4 Al1 C42 123.52(10) . . ?
C4 Al1 C1 116.45(11) . . ?
C42 Al1 C1 119.89(11) . . ?
C2 C1 Al1 117.09(19) . . ?
C2 C1 H1 108.0 . . ?
Al1 C1 H1 108.0 . . ?
C2 C1 H2 108.0 . . ?
Al1 C1 H2 108.0 . . ?
H1 C1 H2 107.3 . . ?
C3 C2 C1 127.0(3) . . ?
C3 C2 H3 116.5 . . ?
C1 C2 H3 116.5 . . ?
C2 C3 H4 120.0 . . ?
C2 C3 H5 120.0 . . ?
H4 C3 H5 120.0 . . ?
C8 C4 C5 105.7(2) . . ?
C8 C4 Al1 133.97(18) . . ?
C5 C4 Al1 119.71(17) . . ?
C8 C4 Fe1 68.43(13) . . ?
C5 C4 Fe1 67.87(13) . . ?
Al1 C4 Fe1 120.83(12) . . ?
C6 C5 C4 109.2(2) . . ?
C6 C5 C14 123.7(2) . . ?
C4 C5 C14 127.0(2) . . ?
C6 C5 Fe1 68.58(14) . . ?
C4 C5 Fe1 71.36(13) . . ?
C14 C5 Fe1 129.17(17) . . ?
C7 C6 C5 107.8(2) . . ?
C7 C6 Fe1 69.73(14) . . ?
C5 C6 Fe1 70.51(14) . . ?
C7 C6 H6 126.1 . . ?
C5 C6 H6 126.1 . . ?
Fe1 C6 H6 125.3 . . ?
C6 C7 C8 108.7(2) . . ?
C6 C7 Fe1 69.56(14) . . ?
C8 C7 Fe1 70.96(14) . . ?
C6 C7 H7 125.6 . . ?
C8 C7 H7 125.6 . . ?
Fe1 C7 H7 125.4 . . ?
C7 C8 C4 108.5(2) . . ?
C7 C8 C28 122.6(2) . . ?
C4 C8 C28 128.8(2) . . ?
C7 C8 Fe1 68.22(14) . . ?
C4 C8 Fe1 70.94(13) . . ?
C28 C8 Fe1 128.44(17) . . ?
C6 Fe1 C7 40.70(10) . . ?
C6 Fe1 C10 125.67(11) . . ?
C7 Fe1 C10 162.37(11) . . ?
C6 Fe1 C11 105.10(11) . . ?
C7 Fe1 C11 124.30(11) . . ?
C10 Fe1 C11 40.52(11) . . ?
C6 Fe1 C9 164.64(10) . . ?
C7 Fe1 C9 154.47(10) . . ?
C10 Fe1 C9 40.45(11) . . ?
C11 Fe1 C9 68.14(11) . . ?
C6 Fe1 C12 116.44(11) . . ?
C7 Fe1 C12 105.90(11) . . ?
C10 Fe1 C12 68.03(11) . . ?
C11 Fe1 C12 40.48(11) . . ?
C9 Fe1 C12 68.05(11) . . ?
C6 Fe1 C5 40.91(9) . . ?
C7 Fe1 C5 68.33(10) . . ?
C10 Fe1 C5 108.63(10) . . ?
C11 Fe1 C5 118.28(10) . . ?
C9 Fe1 C5 128.85(10) . . ?
C12 Fe1 C5 151.55(11) . . ?
C6 Fe1 C13 151.55(10) . . ?
C7 Fe1 C13 118.92(10) . . ?
C10 Fe1 C13 67.94(10) . . ?
C11 Fe1 C13 68.02(11) . . ?
C9 Fe1 C13 40.43(10) . . ?
C12 Fe1 C13 40.39(11) . . ?
C5 Fe1 C13 166.84(10) . . ?
C6 Fe1 C8 68.63(10) . . ?
C7 Fe1 C8 40.83(9) . . ?
C10 Fe1 C8 155.77(10) . . ?
C11 Fe1 C8 162.91(11) . . ?
C9 Fe1 C8 121.72(10) . . ?
C12 Fe1 C8 126.68(10) . . ?
C5 Fe1 C8 68.10(9) . . ?
C13 Fe1 C8 109.46(10) . . ?
C6 Fe1 C4 69.12(10) . . ?
C7 Fe1 C4 68.82(9) . . ?
C10 Fe1 C4 121.02(10) . . ?
C11 Fe1 C4 153.77(10) . . ?
C9 Fe1 C4 110.44(10) . . ?
C12 Fe1 C4 165.32(10) . . ?
C5 Fe1 C4 40.76(9) . . ?
C13 Fe1 C4 129.05(10) . . ?
C8 Fe1 C4 40.63(9) . . ?
C10 C9 C13 107.9(2) . . ?
C10 C9 Fe1 69.71(15) . . ?
C13 C9 Fe1 70.00(15) . . ?
C10 C9 H8 126.0 . . ?
C13 C9 H8 126.0 . . ?
Fe1 C9 H8 125.8 . . ?
C9 C10 C11 108.1(2) . . ?
C9 C10 Fe1 69.84(15) . . ?
C11 C10 Fe1 69.75(15) . . ?
C9 C10 H9 125.9 . . ?
C11 C10 H9 125.9 . . ?
Fe1 C10 H9 126.1 . . ?
C10 C11 C12 107.9(2) . . ?
C10 C11 Fe1 69.73(15) . . ?
C12 C11 Fe1 69.86(15) . . ?
C10 C11 H10 126.1 . . ?
C12 C11 H10 126.1 . . ?
Fe1 C11 H10 125.9 . . ?
C13 C12 C11 108.1(2) . . ?
C13 C12 Fe1 69.97(15) . . ?
C11 C12 Fe1 69.66(15) . . ?
C13 C12 H11 126.0 . . ?
C11 C12 H11 126.0 . . ?
Fe1 C12 H11 126.0 . . ?
C12 C13 C9 108.0(2) . . ?
C12 C13 Fe1 69.64(15) . . ?
C9 C13 Fe1 69.56(15) . . ?
C12 C13 H12 126.0 . . ?
C9 C13 H12 126.0 . . ?
Fe1 C13 H12 126.4 . . ?
C15 C14 C19 119.2(2) . . ?
C15 C14 C5 119.7(2) . . ?
C19 C14 C5 120.9(2) . . ?
C14 C15 C16 121.0(2) . . ?
C14 C15 H13 119.5 . . ?
C16 C15 H13 119.5 . . ?
C17 C16 C15 117.9(2) . . ?
C17 C16 C20 122.1(2) . . ?
C15 C16 C20 119.9(2) . . ?
C16 C17 C18 122.9(2) . . ?
C16 C17 H14 118.6 . . ?
C18 C17 H14 118.6 . . ?
C19 C18 C17 117.6(2) . . ?
C19 C18 C24 123.3(2) . . ?
C17 C18 C24 119.0(2) . . ?
C18 C19 C14 121.3(2) . . ?
C18 C19 H15 119.3 . . ?
C14 C19 H15 119.3 . . ?
C16 C20 C22 109.3(2) . . ?
C16 C20 C21 109.3(2) . . ?
C22 C20 C21 109.8(2) . . ?
C16 C20 C23 112.2(2) . . ?
C22 C20 C23 107.7(3) . . ?
C21 C20 C23 108.5(2) . . ?
C20 C21 H16 109.5 . . ?
C20 C21 H17 109.5 . . ?
H16 C21 H17 109.5 . . ?
C20 C21 H18 109.5 . . ?
H16 C21 H18 109.5 . . ?
H17 C21 H18 109.5 . . ?
C20 C22 H19 109.5 . . ?
C20 C22 H20 109.5 . . ?
H19 C22 H20 109.5 . . ?
C20 C22 H21 109.5 . . ?
H19 C22 H21 109.5 . . ?
H20 C22 H21 109.5 . . ?
C20 C23 H22 109.5 . . ?
C20 C23 H23 109.5 . . ?
H22 C23 H23 109.5 . . ?
C20 C23 H24 109.5 . . ?
H22 C23 H24 109.5 . . ?
H23 C23 H24 109.5 . . ?
C18 C24 C26 110.5(2) . . ?
C18 C24 C27 112.2(2) . . ?
C26 C24 C27 107.9(2) . . ?
C18 C24 C25 108.3(2) . . ?
C26 C24 C25 108.9(2) . . ?
C27 C24 C25 108.9(2) . . ?
C24 C25 H25 109.5 . . ?
C24 C25 H26 109.5 . . ?
H25 C25 H26 109.5 . . ?
C24 C25 H27 109.5 . . ?
H25 C25 H27 109.5 . . ?
H26 C25 H27 109.5 . . ?
C24 C26 H28 109.5 . . ?
C24 C26 H29 109.5 . . ?
H28 C26 H29 109.5 . . ?
C24 C26 H30 109.5 . . ?
H28 C26 H30 109.5 . . ?
H29 C26 H30 109.5 . . ?
C24 C27 H31 109.5 . . ?
C24 C27 H32 109.5 . . ?
H31 C27 H32 109.5 . . ?
C24 C27 H33 109.5 . . ?
H31 C27 H33 109.5 . . ?
H32 C27 H33 109.5 . . ?
C29 C28 C33 118.8(2) . . ?
C29 C28 C8 121.5(2) . . ?
C33 C28 C8 119.5(2) . . ?
C28 C29 C30 121.4(2) . . ?
C28 C29 H34 119.3 . . ?
C30 C29 H34 119.3 . . ?
C31 C30 C29 118.0(2) . . ?
C31 C30 C34 121.8(2) . . ?
C29 C30 C34 120.2(2) . . ?
C30 C31 C32 122.4(2) . . ?
C30 C31 H35 118.8 . . ?
C32 C31 H35 118.8 . . ?
C33 C32 C31 118.1(2) . . ?
C33 C32 C38 122.4(2) . . ?
C31 C32 C38 119.5(2) . . ?
C32 C33 C28 121.2(2) . . ?
C32 C33 H36 119.4 . . ?
C28 C33 H36 119.4 . . ?
C35 C34 C37 109.5(2) . . ?
C35 C34 C36 107.9(2) . . ?
C37 C34 C36 108.2(2) . . ?
C35 C34 C30 110.5(2) . . ?
C37 C34 C30 108.2(2) . . ?
C36 C34 C30 112.4(2) . . ?
C34 C35 H37 109.5 . . ?
C34 C35 H38 109.5 . . ?
H37 C35 H38 109.5 . . ?
C34 C35 H39 109.5 . . ?
H37 C35 H39 109.5 . . ?
H38 C35 H39 109.5 . . ?
C34 C36 H40 109.5 . . ?
C34 C36 H41 109.5 . . ?
H40 C36 H41 109.5 . . ?
C34 C36 H42 109.5 . . ?
H40 C36 H42 109.5 . . ?
H41 C36 H42 109.5 . . ?
C34 C37 H43 109.5 . . ?
C34 C37 H44 109.5 . . ?
H43 C37 H44 109.5 . . ?
C34 C37 H45 109.5 . . ?
H43 C37 H45 109.5 . . ?
H44 C37 H45 109.5 . . ?
C41 C38 C32 112.6(2) . . ?
C41 C38 C39 108.3(2) . . ?
C32 C38 C39 110.0(2) . . ?
C41 C38 C40 108.0(2) . . ?
C32 C38 C40 108.9(2) . . ?
C39 C38 C40 108.8(2) . . ?
C38 C39 H46 109.5 . . ?
C38 C39 H47 109.5 . . ?
H46 C39 H47 109.5 . . ?
C38 C39 H48 109.5 . . ?
H46 C39 H48 109.5 . . ?
H47 C39 H48 109.5 . . ?
C38 C40 H49 109.5 . . ?
C38 C40 H50 109.5 . . ?
H49 C40 H50 109.5 . . ?
C38 C40 H51 109.5 . . ?
H49 C40 H51 109.5 . . ?
H50 C40 H51 109.5 . . ?
C38 C41 H52 109.5 . . ?
C38 C41 H53 109.5 . . ?
H52 C41 H53 109.5 . . ?
C38 C41 H54 109.5 . . ?
H52 C41 H54 109.5 . . ?
H53 C41 H54 109.5 . . ?
C43 C42 C46 105.5(2) . . ?
C43 C42 Al1 123.57(19) . . ?
C46 C42 Al1 130.65(19) . . ?
C43 C42 Fe2 67.83(13) . . ?
C46 C42 Fe2 68.09(13) . . ?
Al1 C42 Fe2 123.57(12) . . ?
C44 C43 C42 109.4(2) . . ?
C44 C43 C52 122.3(2) . . ?
C42 C43 C52 128.2(2) . . ?
C44 C43 Fe2 68.63(14) . . ?
C42 C43 Fe2 71.60(14) . . ?
C52 C43 Fe2 128.66(17) . . ?
C45 C44 C43 108.1(2) . . ?
C45 C44 Fe2 69.80(15) . . ?
C43 C44 Fe2 70.46(14) . . ?
C45 C44 H55 126.0 . . ?
C43 C44 H55 126.0 . . ?
Fe2 C44 H55 125.4 . . ?
C44 C45 C46 108.5(2) . . ?
C44 C45 Fe2 69.70(15) . . ?
C46 C45 Fe2 70.73(14) . . ?
C44 C45 H56 125.7 . . ?
C46 C45 H56 125.7 . . ?
Fe2 C45 H56 125.4 . . ?
C45 C46 C42 108.5(2) . . ?
C45 C46 C70 121.1(2) . . ?
C42 C46 C70 130.3(2) . . ?
C45 C46 Fe2 68.30(14) . . ?
C42 C46 Fe2 71.13(14) . . ?
C70 C46 Fe2 129.12(17) . . ?
C44 Fe2 C45 40.51(11) . . ?
C44 Fe2 C48 103.83(12) . . ?
C45 Fe2 C48 122.21(12) . . ?
C44 Fe2 C47 124.63(12) . . ?
C45 Fe2 C47 160.36(12) . . ?
C48 Fe2 C47 40.56(13) . . ?
C44 Fe2 C49 115.56(11) . . ?
C45 Fe2 C49 104.45(11) . . ?
C48 Fe2 C49 40.64(12) . . ?
C47 Fe2 C49 68.19(12) . . ?
C44 Fe2 C43 40.91(10) . . ?
C45 Fe2 C43 68.30(10) . . ?
C48 Fe2 C43 118.22(12) . . ?
C47 Fe2 C43 108.90(11) . . ?
C49 Fe2 C43 151.31(11) . . ?
C44 Fe2 C51 163.81(12) . . ?
C45 Fe2 C51 155.69(12) . . ?
C48 Fe2 C51 67.72(13) . . ?
C47 Fe2 C51 40.17(13) . . ?
C49 Fe2 C51 67.71(12) . . ?
C43 Fe2 C51 129.57(11) . . ?
C44 Fe2 C50 151.36(11) . . ?
C45 Fe2 C50 119.17(11) . . ?
C48 Fe2 C50 67.96(12) . . ?
C47 Fe2 C50 67.79(12) . . ?
C49 Fe2 C50 40.39(11) . . ?
C43 Fe2 C50 167.19(11) . . ?
C51 Fe2 C50 40.09(11) . . ?
C44 Fe2 C46 68.52(10) . . ?
C45 Fe2 C46 40.96(10) . . ?
C48 Fe2 C46 161.05(12) . . ?
C47 Fe2 C46 157.76(12) . . ?
C49 Fe2 C46 125.51(11) . . ?
C43 Fe2 C46 68.06(10) . . ?
C51 Fe2 C46 123.74(11) . . ?
C50 Fe2 C46 109.98(11) . . ?
C44 Fe2 C42 68.97(10) . . ?
C45 Fe2 C42 68.96(10) . . ?
C48 Fe2 C42 154.50(12) . . ?
C47 Fe2 C42 122.44(11) . . ?
C49 Fe2 C42 164.76(11) . . ?
C43 Fe2 C42 40.57(10) . . ?
C51 Fe2 C42 112.35(10) . . ?
C50 Fe2 C42 129.76(11) . . ?
C46 Fe2 C42 40.78(10) . . ?
C51 C47 C48 107.8(3) . . ?
C51 C47 Fe2 70.27(16) . . ?
C48 C47 Fe2 69.47(17) . . ?
C51 C47 H57 126.1 . . ?
C48 C47 H57 126.1 . . ?
Fe2 C47 H57 125.7 . . ?
C47 C48 C49 108.1(3) . . ?
C47 C48 Fe2 69.97(16) . . ?
C49 C48 Fe2 70.13(16) . . ?
C47 C48 H58 125.9 . . ?
C49 C48 H58 125.9 . . ?
Fe2 C48 H58 125.5 . . ?
C50 C49 C48 107.6(3) . . ?
C50 C49 Fe2 70.15(15) . . ?
C48 C49 Fe2 69.22(16) . . ?
C50 C49 H59 126.2 . . ?
C48 C49 H59 126.2 . . ?
Fe2 C49 H59 126.0 . . ?
C51 C50 C49 107.9(3) . . ?
C51 C50 Fe2 69.75(16) . . ?
C49 C50 Fe2 69.46(16) . . ?
C51 C50 H60 126.1 . . ?
C49 C50 H60 126.1 . . ?
Fe2 C50 H60 126.3 . . ?
C47 C51 C50 108.7(3) . . ?
C47 C51 Fe2 69.56(17) . . ?
C50 C51 Fe2 70.16(16) . . ?
C47 C51 H61 125.7 . . ?
C50 C51 H61 125.7 . . ?
Fe2 C51 H61 126.2 . . ?
C57 C52 C53 119.1(2) . . ?
C57 C52 C43 119.8(2) . . ?
C53 C52 C43 121.0(2) . . ?
C54 C53 C52 120.7(2) . . ?
C54 C53 H62 119.7 . . ?
C52 C53 H62 119.7 . . ?
C55 C54 C53 118.2(2) . . ?
C55 C54 C58 119.1(2) . . ?
C53 C54 C58 122.7(2) . . ?
C54 C55 C56 122.8(3) . . ?
C54 C55 H63 118.6 . . ?
C56 C55 H63 118.6 . . ?
C57 C56 C55 117.5(3) . . ?
C57 C56 C62 121.5(3) . . ?
C55 C56 C62 120.8(3) . . ?
C57 C56 C66 122.4(8) . . ?
C55 C56 C66 113.2(8) . . ?
C56 C57 C52 121.8(3) . . ?
C56 C57 H64 119.1 . . ?
C52 C57 H64 119.1 . . ?
C59 C58 C61 108.1(2) . . ?
C59 C58 C60 108.9(2) . . ?
C61 C58 C60 109.4(2) . . ?
C59 C58 C54 111.4(2) . . ?
C61 C58 C54 110.7(2) . . ?
C60 C58 C54 108.3(2) . . ?
C58 C59 H65 109.5 . . ?
C58 C59 H66 109.5 . . ?
H65 C59 H66 109.5 . . ?
C58 C59 H67 109.5 . . ?
H65 C59 H67 109.5 . . ?
H66 C59 H67 109.5 . . ?
C58 C60 H68 109.5 . . ?
C58 C60 H69 109.5 . . ?
H68 C60 H69 109.5 . . ?
C58 C60 H70 109.5 . . ?
H68 C60 H70 109.5 . . ?
H69 C60 H70 109.5 . . ?
C58 C61 H71 109.5 . . ?
C58 C61 H72 109.5 . . ?
H71 C61 H72 109.5 . . ?
C58 C61 H73 109.5 . . ?
H71 C61 H73 109.5 . . ?
H72 C61 H73 109.5 . . ?
C65 C62 C63 107.9(4) . . ?
C65 C62 C64 107.7(4) . . ?
C63 C62 C64 110.2(4) . . ?
C65 C62 C56 113.1(3) . . ?
C63 C62 C56 110.4(3) . . ?
C64 C62 C56 107.5(4) . . ?
C62 C63 H74 109.5 . . ?
C62 C63 H75 109.5 . . ?
H74 C63 H75 109.5 . . ?
C62 C63 H76 109.5 . . ?
H74 C63 H76 109.5 . . ?
H75 C63 H76 109.5 . . ?
C62 C64 H77 109.5 . . ?
C62 C64 H78 109.5 . . ?
H77 C64 H78 109.5 . . ?
C62 C64 H79 109.5 . . ?
H77 C64 H79 109.5 . . ?
H78 C64 H79 109.5 . . ?
C62 C65 H80 109.5 . . ?
C62 C65 H81 109.5 . . ?
H80 C65 H81 109.5 . . ?
C62 C65 H82 109.5 . . ?
H80 C65 H82 109.5 . . ?
H81 C65 H82 109.5 . . ?
C68 C66 C67 110.8(19) . . ?
C68 C66 C69 111.7(16) . . ?
C67 C66 C69 108.5(19) . . ?
C68 C66 C56 95.3(16) . . ?
C67 C66 C56 114.8(14) . . ?
C69 C66 C56 115.3(14) . . ?
C66 C67 H83 109.5 . . ?
C66 C67 H84 109.5 . . ?
H83 C67 H84 109.5 . . ?
C66 C67 H85 109.5 . . ?
H83 C67 H85 109.5 . . ?
H84 C67 H85 109.5 . . ?
C66 C68 H86 109.5 . . ?
C66 C68 H87 109.5 . . ?
H86 C68 H87 109.5 . . ?
C66 C68 H88 109.5 . . ?
H86 C68 H88 109.5 . . ?
H87 C68 H88 109.5 . . ?
C66 C69 H89 109.5 . . ?
C66 C69 H90 109.5 . . ?
H89 C69 H90 109.5 . . ?
C66 C69 H91 109.5 . . ?
H89 C69 H91 109.5 . . ?
H90 C69 H91 109.5 . . ?
C75 C70 C71 118.7(2) . . ?
C75 C70 C46 118.7(2) . . ?
C71 C70 C46 122.2(2) . . ?
C72 C71 C70 121.4(2) . . ?
C72 C71 H92 119.3 . . ?
C70 C71 H92 119.3 . . ?
C71 C72 C73 117.7(2) . . ?
C71 C72 C76 121.6(2) . . ?
C73 C72 C76 120.6(2) . . ?
C74 C73 C72 122.6(2) . . ?
C74 C73 H93 118.7 . . ?
C72 C73 H93 118.7 . . ?
C75 C74 C73 117.9(2) . . ?
C75 C74 C83 121.2(2) . . ?
C73 C74 C83 121.0(2) . . ?
C74 C75 C70 121.7(2) . . ?
C74 C75 H94 119.1 . . ?
C70 C75 H94 119.1 . . ?
C79 C76 C78 109.6(4) . . ?
C81 C76 C80 111.4(7) . . ?
C81 C76 C72 110.5(4) . . ?
C79 C76 C72 111.2(3) . . ?
C78 C76 C72 113.7(3) . . ?
C80 C76 C72 111.4(4) . . ?
C81 C76 C82 109.1(7) . . ?
C80 C76 C82 108.0(7) . . ?
C72 C76 C82 106.2(4) . . ?
C79 C76 C77 106.9(4) . . ?
C78 C76 C77 105.9(4) . . ?
C72 C76 C77 109.2(3) . . ?
C76 C77 H95 109.5 . . ?
C76 C77 H96 109.5 . . ?
H95 C77 H96 109.5 . . ?
C76 C77 H97 109.5 . . ?
H95 C77 H97 109.5 . . ?
H96 C77 H97 109.5 . . ?
C76 C78 H98 109.5 . . ?
C76 C78 H99 109.5 . . ?
H98 C78 H99 109.5 . . ?
C76 C78 H100 109.5 . . ?
H98 C78 H100 109.5 . . ?
H99 C78 H100 109.5 . . ?
C76 C79 H101 109.5 . . ?
C76 C79 H102 109.5 . . ?
H101 C79 H102 109.5 . . ?
C76 C79 H103 109.5 . . ?
H101 C79 H103 109.5 . . ?
H102 C79 H103 109.5 . . ?
C76 C80 H104 109.5 . . ?
C76 C80 H105 109.5 . . ?
H104 C80 H105 109.5 . . ?
C76 C80 H106 109.5 . . ?
H104 C80 H106 109.5 . . ?
H105 C80 H106 109.5 . . ?
C76 C81 H107 109.5 . . ?
C76 C81 H108 109.5 . . ?
H107 C81 H108 109.5 . . ?
C76 C81 H109 109.5 . . ?
H107 C81 H109 109.5 . . ?
H108 C81 H109 109.5 . . ?
C76 C82 H110 109.5 . . ?
C76 C82 H111 109.5 . . ?
H110 C82 H111 109.5 . . ?
C76 C82 H112 109.5 . . ?
H110 C82 H112 109.5 . . ?
H111 C82 H112 109.5 . . ?
C87 C83 C89 115.5(10) . . ?
C84 C83 C85 111.0(3) . . ?
C87 C83 C74 110.8(6) . . ?
C89 C83 C74 109.1(6) . . ?
C84 C83 C74 109.9(2) . . ?
C85 C83 C74 109.9(2) . . ?
C84 C83 C86 107.3(3) . . ?
C85 C83 C86 107.3(3) . . ?
C74 C83 C86 111.3(3) . . ?
C87 C83 C88 110.4(9) . . ?
C89 C83 C88 100.6(9) . . ?
C74 C83 C88 110.0(5) . . ?
C83 C84 H113 109.5 . . ?
C83 C84 H114 109.5 . . ?
H113 C84 H114 109.5 . . ?
C83 C84 H115 109.5 . . ?
H113 C84 H115 109.5 . . ?
H114 C84 H115 109.5 . . ?
C83 C85 H116 109.5 . . ?
C83 C85 H117 109.5 . . ?
H116 C85 H117 109.5 . . ?
C83 C85 H118 109.5 . . ?
H116 C85 H118 109.5 . . ?
H117 C85 H118 109.5 . . ?
C83 C86 H119 109.5 . . ?
C83 C86 H120 109.5 . . ?
H119 C86 H120 109.5 . . ?
C83 C86 H121 109.5 . . ?
H119 C86 H121 109.5 . . ?
H120 C86 H121 109.5 . . ?
C83 C87 H122 109.5 . . ?
C83 C87 H123 109.5 . . ?
H122 C87 H123 109.5 . . ?
C83 C87 H124 109.5 . . ?
H122 C87 H124 109.5 . . ?
H123 C87 H124 109.5 . . ?
C83 C88 H125 109.5 . . ?
C83 C88 H126 109.5 . . ?
H125 C88 H126 109.5 . . ?
C83 C88 H127 109.5 . . ?
H125 C88 H127 109.5 . . ?
H126 C88 H127 109.5 . . ?
C83 C89 H128 109.5 . . ?
C83 C89 H129 109.5 . . ?
H128 C89 H129 109.5 . . ?
C83 C89 H130 109.5 . . ?
H128 C89 H130 109.5 . . ?
H129 C89 H130 109.5 . . ?
C91 C90 H131 109.5 . . ?
C91 C90 H132 109.5 . . ?
H131 C90 H132 109.5 . . ?
C91 C90 H133 109.5 . . ?
H131 C90 H133 109.5 . . ?
H132 C90 H133 109.5 . . ?
C90 C91 C92 113.2(4) . . ?
C90 C91 H134 108.9 . . ?
C92 C91 H134 108.9 . . ?
C90 C91 H135 108.9 . . ?
C92 C91 H135 108.9 . . ?
H134 C91 H135 107.7 . . ?
C93 C92 C91 114.3(4) . . ?
C93 C92 H136 108.7 . . ?
C91 C92 H136 108.7 . . ?
C93 C92 H137 108.7 . . ?
C91 C92 H137 108.7 . . ?
H136 C92 H137 107.6 . . ?
C92 C93 C94 113.8(4) . . ?
C92 C93 H138 108.8 . . ?
C94 C93 H138 108.8 . . ?
C92 C93 H139 108.8 . . ?
C94 C93 H139 108.8 . . ?
H138 C93 H139 107.7 . . ?
C93 C94 C95 113.3(4) . . ?
C93 C94 H140 108.9 . . ?
C95 C94 H140 108.9 . . ?
C93 C94 H141 108.9 . . ?
C95 C94 H141 108.9 . . ?
H140 C94 H141 107.7 . . ?
C94 C95 H142 109.5 . . ?
C94 C95 H143 109.5 . . ?
H142 C95 H143 109.5 . . ?
C94 C95 H144 109.5 . . ?
H142 C95 H144 109.5 . . ?
H143 C95 H144 109.5 . . ?

loop_
_geom_bond_atom_site_label_1
_geom_bond_atom_site_label_2
_geom_bond_distance
_geom_bond_site_symmetry_2
_geom_bond_publ_flag
Al1 C4 1.960(3) . ?
Al1 C42 1.969(3) . ?
Al1 C1 1.980(3) . ?
C1 C2 1.485(4) . ?
C1 H1 0.9900 . ?
C1 H2 0.9900 . ?
C2 C3 1.322(4) . ?
C2 H3 0.9500 . ?
C3 H4 0.9500 . ?
C3 H5 0.9500 . ?
C4 C8 1.451(3) . ?
C4 C5 1.451(3) . ?
C4 Fe1 2.106(2) . ?
C5 C6 1.430(3) . ?
C5 C14 1.495(3) . ?
C5 Fe1 2.059(2) . ?
C6 C7 1.415(3) . ?
C6 Fe1 2.033(3) . ?
C6 H6 0.9500 . ?
C7 C8 1.433(3) . ?
C7 Fe1 2.035(2) . ?
C7 H7 0.9500 . ?
C8 C28 1.487(3) . ?
C8 Fe1 2.072(2) . ?
Fe1 C10 2.052(3) . ?
Fe1 C11 2.052(3) . ?
Fe1 C9 2.054(3) . ?
Fe1 C12 2.055(3) . ?
Fe1 C13 2.060(3) . ?
C9 C10 1.420(4) . ?
C9 C13 1.421(4) . ?
C9 H8 0.9500 . ?
C10 C11 1.421(4) . ?
C10 H9 0.9500 . ?
C11 C12 1.421(4) . ?
C11 H10 0.9500 . ?
C12 C13 1.421(4) . ?
C12 H11 0.9500 . ?
C13 H12 0.9500 . ?
C14 C15 1.395(3) . ?
C14 C19 1.401(3) . ?
C15 C16 1.404(3) . ?
C15 H13 0.9500 . ?
C16 C17 1.387(4) . ?
C16 C20 1.528(4) . ?
C17 C18 1.403(4) . ?
C17 H14 0.9500 . ?
C18 C19 1.393(3) . ?
C18 C24 1.532(3) . ?
C19 H15 0.9500 . ?
C20 C22 1.531(4) . ?
C20 C21 1.533(4) . ?
C20 C23 1.537(4) . ?
C21 H16 0.9800 . ?
C21 H17 0.9800 . ?
C21 H18 0.9800 . ?
C22 H19 0.9800 . ?
C22 H20 0.9800 . ?
C22 H21 0.9800 . ?
C23 H22 0.9800 . ?
C23 H23 0.9800 . ?
C23 H24 0.9800 . ?
C24 C26 1.533(4) . ?
C24 C27 1.536(4) . ?
C24 C25 1.539(4) . ?
C25 H25 0.9800 . ?
C25 H26 0.9800 . ?
C25 H27 0.9800 . ?
C26 H28 0.9800 . ?
C26 H29 0.9800 . ?
C26 H30 0.9800 . ?
C27 H31 0.9800 . ?
C27 H32 0.9800 . ?
C27 H33 0.9800 . ?
C28 C29 1.391(3) . ?
C28 C33 1.409(3) . ?
C29 C30 1.399(3) . ?
C29 H34 0.9500 . ?
C30 C31 1.392(3) . ?
C30 C34 1.539(3) . ?
C31 C32 1.400(4) . ?
C31 H35 0.9500 . ?
C32 C33 1.385(3) . ?
C32 C38 1.536(3) . ?
C33 H36 0.9500 . ?
C34 C35 1.529(4) . ?
C34 C37 1.535(4) . ?
C34 C36 1.536(4) . ?
C35 H37 0.9800 . ?
C35 H38 0.9800 . ?
C35 H39 0.9800 . ?
C36 H40 0.9800 . ?
C36 H41 0.9800 . ?
C36 H42 0.9800 . ?
C37 H43 0.9800 . ?
C37 H44 0.9800 . ?
C37 H45 0.9800 . ?
C38 C41 1.532(4) . ?
C38 C39 1.538(4) . ?
C38 C40 1.539(4) . ?
C39 H46 0.9800 . ?
C39 H47 0.9800 . ?
C39 H48 0.9800 . ?
C40 H49 0.9800 . ?
C40 H50 0.9800 . ?
C40 H51 0.9800 . ?
C41 H52 0.9800 . ?
C41 H53 0.9800 . ?
C41 H54 0.9800 . ?
C42 C43 1.445(4) . ?
C42 C46 1.455(4) . ?
C42 Fe2 2.108(2) . ?
C43 C44 1.430(4) . ?
C43 C52 1.481(4) . ?
C43 Fe2 2.058(2) . ?
C44 C45 1.408(4) . ?
C44 Fe2 2.034(3) . ?
C44 H55 0.9500 . ?
C45 C46 1.436(3) . ?
C45 Fe2 2.035(3) . ?
C45 H56 0.9500 . ?
C46 C70 1.486(4) . ?
C46 Fe2 2.067(2) . ?
Fe2 C48 2.042(3) . ?
Fe2 C47 2.049(3) . ?
Fe2 C49 2.055(3) . ?
Fe2 C51 2.058(3) . ?
Fe2 C50 2.064(3) . ?
C47 C51 1.410(5) . ?
C47 C48 1.418(5) . ?
C47 H57 0.9500 . ?
C48 C49 1.423(4) . ?
C48 H58 0.9500 . ?
C49 C50 1.422(4) . ?
C49 H59 0.9500 . ?
C50 C51 1.413(4) . ?
C50 H60 0.9500 . ?
C51 H61 0.9500 . ?
C52 C57 1.397(4) . ?
C52 C53 1.399(4) . ?
C53 C54 1.397(4) . ?
C53 H62 0.9500 . ?
C54 C55 1.389(4) . ?
C54 C58 1.539(4) . ?
C55 C56 1.398(4) . ?
C55 H63 0.9500 . ?
C56 C57 1.383(4) . ?
C56 C62 1.555(5) . ?
C56 C66 1.599(19) . ?
C57 H64 0.9500 . ?
C58 C59 1.527(4) . ?
C58 C61 1.536(4) . ?
C58 C60 1.536(4) . ?
C59 H65 0.9800 . ?
C59 H66 0.9800 . ?
C59 H67 0.9800 . ?
C60 H68 0.9800 . ?
C60 H69 0.9800 . ?
C60 H70 0.9800 . ?
C61 H71 0.9800 . ?
C61 H72 0.9800 . ?
C61 H73 0.9800 . ?
C62 C65 1.528(6) . ?
C62 C63 1.535(7) . ?
C62 C64 1.535(7) . ?
C63 H74 0.9800 . ?
C63 H75 0.9800 . ?
C63 H76 0.9800 . ?
C64 H77 0.9800 . ?
C64 H78 0.9800 . ?
C64 H79 0.9800 . ?
C65 H80 0.9800 . ?
C65 H81 0.9800 . ?
C65 H82 0.9800 . ?
C66 C68 1.49(3) . ?
C66 C67 1.51(3) . ?
C66 C69 1.58(3) . ?
C67 H83 0.9800 . ?
C67 H84 0.9800 . ?
C67 H85 0.9800 . ?
C68 H86 0.9800 . ?
C68 H87 0.9800 . ?
C68 H88 0.9800 . ?
C69 H89 0.9800 . ?
C69 H90 0.9800 . ?
C69 H91 0.9800 . ?
C70 C75 1.399(3) . ?
C70 C71 1.401(3) . ?
C71 C72 1.399(4) . ?
C71 H92 0.9500 . ?
C72 C73 1.400(4) . ?
C72 C76 1.538(4) . ?
C73 C74 1.398(4) . ?
C73 H93 0.9500 . ?
C74 C75 1.390(4) . ?
C74 C83 1.542(4) . ?
C75 H94 0.9500 . ?
C76 C81 1.460(10) . ?
C76 C79 1.506(6) . ?
C76 C78 1.525(6) . ?
C76 C80 1.527(12) . ?
C76 C82 1.557(11) . ?
C76 C77 1.564(7) . ?
C77 H95 0.9800 . ?
C77 H96 0.9800 . ?
C77 H97 0.9800 . ?
C78 H98 0.9800 . ?
C78 H99 0.9800 . ?
C78 H100 0.9800 . ?
C79 H101 0.9800 . ?
C79 H102 0.9800 . ?
C79 H103 0.9800 . ?
C80 H104 0.9800 . ?
C80 H105 0.9800 . ?
C80 H106 0.9800 . ?
C81 H107 0.9800 . ?
C81 H108 0.9800 . ?
C81 H109 0.9800 . ?
C82 H110 0.9800 . ?
C82 H111 0.9800 . ?
C82 H112 0.9800 . ?
C83 C87 1.431(15) . ?
C83 C89 1.505(17) . ?
C83 C84 1.508(5) . ?
C83 C85 1.513(5) . ?
C83 C86 1.556(5) . ?
C83 C88 1.698(16) . ?
C84 H113 0.9800 . ?
C84 H114 0.9800 . ?
C84 H115 0.9800 . ?
C85 H116 0.9800 . ?
C85 H117 0.9800 . ?
C85 H118 0.9800 . ?
C86 H119 0.9800 . ?
C86 H120 0.9800 . ?
C86 H121 0.9800 . ?
C87 H122 0.9800 . ?
C87 H123 0.9800 . ?
C87 H124 0.9800 . ?
C88 H125 0.9800 . ?
C88 H126 0.9800 . ?
C88 H127 0.9800 . ?
C89 H128 0.9800 . ?
C89 H129 0.9800 . ?
C89 H130 0.9800 . ?
C90 C91 1.512(7) . ?
C90 H131 0.9800 . ?
C90 H132 0.9800 . ?
C90 H133 0.9800 . ?
C91 C92 1.534(6) . ?
C91 H134 0.9900 . ?
C91 H135 0.9900 . ?
C92 C93 1.515(6) . ?
C92 H136 0.9900 . ?
C92 H137 0.9900 . ?
C93 C94 1.524(6) . ?
C93 H138 0.9900 . ?
C93 H139 0.9900 . ?
C94 C95 1.524(7) . ?
C94 H140 0.9900 . ?
C94 H141 0.9900 . ?
C95 H142 0.9800 . ?
C95 H143 0.9800 . ?
C95 H144 0.9800 . ?

loop_
_geom_torsion_atom_site_label_1
_geom_torsion_atom_site_label_2
_geom_torsion_atom_site_label_3
_geom_torsion_atom_site_label_4
_geom_torsion
_geom_torsion_site_symmetry_1
_geom_torsion_site_symmetry_2
_geom_torsion_site_symmetry_3
_geom_torsion_site_symmetry_4
_geom_torsion_publ_flag
Al1 C1 C2 C3 121.0(3) . . . . ?
C8 C4 C5 C6 0.1(3) . . . . ?
Al1 C4 C5 C6 172.18(17) . . . . ?
Fe1 C4 C5 C6 58.29(17) . . . . ?
C8 C4 C5 C14 176.3(2) . . . . ?
Al1 C4 C5 C14 -11.6(3) . . . . ?
Fe1 C4 C5 C14 -125.5(3) . . . . ?
C8 C4 C5 Fe1 -58.24(16) . . . . ?
Al1 C4 C5 Fe1 113.89(16) . . . . ?
C4 C5 C6 C7 0.0(3) . . . . ?
C14 C5 C6 C7 -176.4(2) . . . . ?
Fe1 C5 C6 C7 60.01(17) . . . . ?
C4 C5 C6 Fe1 -59.99(17) . . . . ?
C14 C5 C6 Fe1 123.6(2) . . . . ?
C5 C6 C7 C8 -0.1(3) . . . . ?
Fe1 C6 C7 C8 60.40(17) . . . . ?
C5 C6 C7 Fe1 -60.50(17) . . . . ?
C6 C7 C8 C4 0.1(3) . . . . ?
Fe1 C7 C8 C4 59.67(17) . . . . ?
C6 C7 C8 C28 177.8(2) . . . . ?
Fe1 C7 C8 C28 -122.6(2) . . . . ?
C6 C7 C8 Fe1 -59.54(17) . . . . ?
C5 C4 C8 C7 -0.1(3) . . . . ?
Al1 C4 C8 C7 -170.60(19) . . . . ?
Fe1 C4 C8 C7 -57.99(17) . . . . ?
C5 C4 C8 C28 -177.6(2) . . . . ?
Al1 C4 C8 C28 11.9(4) . . . . ?
Fe1 C4 C8 C28 124.5(3) . . . . ?
C5 C4 C8 Fe1 57.88(16) . . . . ?
Al1 C4 C8 Fe1 -112.6(2) . . . . ?
C13 C9 C10 C11 0.4(3) . . . . ?
Fe1 C9 C10 C11 -59.45(18) . . . . ?
C13 C9 C10 Fe1 59.81(18) . . . . ?
C9 C10 C11 C12 -0.2(3) . . . . ?
Fe1 C10 C11 C12 -59.70(18) . . . . ?
C9 C10 C11 Fe1 59.50(18) . . . . ?
C10 C11 C12 C13 0.0(3) . . . . ?
Fe1 C11 C12 C13 -59.66(18) . . . . ?
C10 C11 C12 Fe1 59.61(18) . . . . ?
C11 C12 C13 C9 0.3(3) . . . . ?
Fe1 C12 C13 C9 -59.19(18) . . . . ?
C11 C12 C13 Fe1 59.46(18) . . . . ?
C10 C9 C13 C12 -0.4(3) . . . . ?
Fe1 C9 C13 C12 59.24(18) . . . . ?
C10 C9 C13 Fe1 -59.63(18) . . . . ?
C6 C5 C14 C15 119.4(3) . . . . ?
C4 C5 C14 C15 -56.3(4) . . . . ?
Fe1 C5 C14 C15 -151.9(2) . . . . ?
C6 C5 C14 C19 -56.3(3) . . . . ?
C4 C5 C14 C19 128.0(3) . . . . ?
Fe1 C5 C14 C19 32.4(3) . . . . ?
C19 C14 C15 C16 0.9(4) . . . . ?
C5 C14 C15 C16 -174.9(2) . . . . ?
C14 C15 C16 C17 -2.0(4) . . . . ?
C14 C15 C16 C20 175.4(2) . . . . ?
C15 C16 C17 C18 1.4(4) . . . . ?
C20 C16 C17 C18 -176.0(2) . . . . ?
C16 C17 C18 C19 0.4(4) . . . . ?
C16 C17 C18 C24 -178.1(2) . . . . ?
C17 C18 C19 C14 -1.6(4) . . . . ?
C24 C18 C19 C14 176.8(2) . . . . ?
C15 C14 C19 C18 1.0(4) . . . . ?
C5 C14 C19 C18 176.7(2) . . . . ?
C17 C16 C20 C22 119.0(3) . . . . ?
C15 C16 C20 C22 -58.3(3) . . . . ?
C17 C16 C20 C21 -120.8(3) . . . . ?
C15 C16 C20 C21 61.9(3) . . . . ?
C17 C16 C20 C23 -0.3(4) . . . . ?
C15 C16 C20 C23 -177.6(3) . . . . ?
C19 C18 C24 C26 127.5(3) . . . . ?
C17 C18 C24 C26 -54.1(3) . . . . ?
C19 C18 C24 C27 7.0(3) . . . . ?
C17 C18 C24 C27 -174.6(2) . . . . ?
C19 C18 C24 C25 -113.2(3) . . . . ?
C17 C18 C24 C25 65.2(3) . . . . ?
C7 C8 C28 C29 -132.1(3) . . . . ?
C4 C8 C28 C29 45.1(4) . . . . ?
Fe1 C8 C28 C29 141.1(2) . . . . ?
C7 C8 C28 C33 43.1(3) . . . . ?
C4 C8 C28 C33 -139.7(3) . . . . ?
Fe1 C8 C28 C33 -43.8(3) . . . . ?
C33 C28 C29 C30 -1.1(4) . . . . ?
C8 C28 C29 C30 174.1(2) . . . . ?
C28 C29 C30 C31 1.8(4) . . . . ?
C28 C29 C30 C34 -174.3(2) . . . . ?
C29 C30 C31 C32 -0.3(4) . . . . ?
C34 C30 C31 C32 175.7(2) . . . . ?
C30 C31 C32 C33 -2.0(4) . . . . ?
C30 C31 C32 C38 179.1(2) . . . . ?
C31 C32 C33 C28 2.8(4) . . . . ?
C38 C32 C33 C28 -178.3(2) . . . . ?
C29 C28 C33 C32 -1.3(4) . . . . ?
C8 C28 C33 C32 -176.6(2) . . . . ?
C31 C30 C34 C35 136.5(3) . . . . ?
C29 C30 C34 C35 -47.5(3) . . . . ?
C31 C30 C34 C37 -103.6(3) . . . . ?
C29 C30 C34 C37 72.4(3) . . . . ?
C31 C30 C34 C36 15.9(3) . . . . ?
C29 C30 C34 C36 -168.1(2) . . . . ?
C33 C32 C38 C41 13.7(3) . . . . ?
C31 C32 C38 C41 -167.4(2) . . . . ?
C33 C32 C38 C39 134.7(2) . . . . ?
C31 C32 C38 C39 -46.5(3) . . . . ?
C33 C32 C38 C40 -106.1(3) . . . . ?
C31 C32 C38 C40 72.8(3) . . . . ?
C46 C42 C43 C44 0.5(3) . . . . ?
Al1 C42 C43 C44 174.91(17) . . . . ?
Fe2 C42 C43 C44 58.40(17) . . . . ?
C46 C42 C43 C52 176.9(2) . . . . ?
Al1 C42 C43 C52 -8.7(4) . . . . ?
Fe2 C42 C43 C52 -125.2(3) . . . . ?
C46 C42 C43 Fe2 -57.93(15) . . . . ?
Al1 C42 C43 Fe2 116.51(17) . . . . ?
C42 C43 C44 C45 -0.3(3) . . . . ?
C52 C43 C44 C45 -177.0(2) . . . . ?
Fe2 C43 C44 C45 59.90(18) . . . . ?
C42 C43 C44 Fe2 -60.21(17) . . . . ?
C52 C43 C44 Fe2 123.1(2) . . . . ?
C43 C44 C45 C46 0.0(3) . . . . ?
Fe2 C44 C45 C46 60.32(17) . . . . ?
C43 C44 C45 Fe2 -60.32(17) . . . . ?
C44 C45 C46 C42 0.3(3) . . . . ?
Fe2 C45 C46 C42 59.98(16) . . . . ?
C44 C45 C46 C70 176.7(2) . . . . ?
Fe2 C45 C46 C70 -123.6(2) . . . . ?
C44 C45 C46 Fe2 -59.68(18) . . . . ?
C43 C42 C46 C45 -0.5(3) . . . . ?
Al1 C42 C46 C45 -174.36(18) . . . . ?
Fe2 C42 C46 C45 -58.23(16) . . . . ?
C43 C42 C46 C70 -176.5(2) . . . . ?
Al1 C42 C46 C70 9.6(4) . . . . ?
Fe2 C42 C46 C70 125.8(3) . . . . ?
C43 C42 C46 Fe2 57.76(16) . . . . ?
Al1 C42 C46 Fe2 -116.1(2) . . . . ?
C51 C47 C48 C49 0.1(3) . . . . ?
Fe2 C47 C48 C49 -60.0(2) . . . . ?
C51 C47 C48 Fe2 60.10(19) . . . . ?
C47 C48 C49 C50 0.0(3) . . . . ?
Fe2 C48 C49 C50 -59.93(19) . . . . ?
C47 C48 C49 Fe2 59.90(19) . . . . ?
C48 C49 C50 C51 -0.1(3) . . . . ?
Fe2 C49 C50 C51 -59.39(18) . . . . ?
C48 C49 C50 Fe2 59.34(19) . . . . ?
C48 C47 C51 C50 -0.1(3) . . . . ?
Fe2 C47 C51 C50 59.46(19) . . . . ?
C48 C47 C51 Fe2 -59.60(19) . . . . ?
C49 C50 C51 C47 0.1(3) . . . . ?
Fe2 C50 C51 C47 -59.09(19) . . . . ?
C49 C50 C51 Fe2 59.21(19) . . . . ?
C44 C43 C52 C57 -44.3(4) . . . . ?
C42 C43 C52 C57 139.7(3) . . . . ?
Fe2 C43 C52 C57 43.0(3) . . . . ?
C44 C43 C52 C53 131.2(3) . . . . ?
C42 C43 C52 C53 -44.8(4) . . . . ?
Fe2 C43 C52 C53 -141.4(2) . . . . ?
C57 C52 C53 C54 -1.2(4) . . . . ?
C43 C52 C53 C54 -176.8(2) . . . . ?
C52 C53 C54 C55 0.4(4) . . . . ?
C52 C53 C54 C58 -179.3(2) . . . . ?
C53 C54 C55 C56 1.0(4) . . . . ?
C58 C54 C55 C56 -179.3(3) . . . . ?
C54 C55 C56 C57 -1.6(5) . . . . ?
C54 C55 C56 C62 174.1(3) . . . . ?
C54 C55 C56 C66 -153.3(10) . . . . ?
C55 C56 C57 C52 0.7(5) . . . . ?
C62 C56 C57 C52 -174.9(3) . . . . ?
C66 C56 C57 C52 149.6(11) . . . . ?
C53 C52 C57 C56 0.7(4) . . . . ?
C43 C52 C57 C56 176.3(3) . . . . ?
C55 C54 C58 C59 175.8(3) . . . . ?
C53 C54 C58 C59 -4.5(3) . . . . ?
C55 C54 C58 C61 55.5(3) . . . . ?
C53 C54 C58 C61 -124.9(3) . . . . ?
C55 C54 C58 C60 -64.4(3) . . . . ?
C53 C54 C58 C60 115.3(3) . . . . ?
C57 C56 C62 C65 -7.4(6) . . . . ?
C55 C56 C62 C65 177.2(4) . . . . ?
C57 C56 C62 C63 113.7(4) . . . . ?
C55 C56 C62 C63 -61.8(5) . . . . ?
C57 C56 C62 C64 -126.2(4) . . . . ?
C55 C56 C62 C64 58.4(5) . . . . ?
C57 C56 C66 C68 70.4(17) . . . . ?
C55 C56 C66 C68 -139.5(12) . . . . ?
C57 C56 C66 C67 -173.8(13) . . . . ?
C55 C56 C66 C67 -24(2) . . . . ?
C57 C56 C66 C69 -46.6(19) . . . . ?
C55 C56 C66 C69 103.5(14) . . . . ?
C45 C46 C70 C75 40.9(3) . . . . ?
C42 C46 C70 C75 -143.5(3) . . . . ?
Fe2 C46 C70 C75 -45.3(3) . . . . ?
C45 C46 C70 C71 -131.6(3) . . . . ?
C42 C46 C70 C71 43.9(4) . . . . ?
Fe2 C46 C70 C71 142.1(2) . . . . ?
C75 C70 C71 C72 -1.1(4) . . . . ?
C46 C70 C71 C72 171.5(2) . . . . ?
C70 C71 C72 C73 1.3(4) . . . . ?
C70 C71 C72 C76 -176.3(2) . . . . ?
C71 C72 C73 C74 -1.4(4) . . . . ?
C76 C72 C73 C74 176.3(2) . . . . ?
C72 C73 C74 C75 1.1(4) . . . . ?
C72 C73 C74 C83 -179.1(2) . . . . ?
C73 C74 C75 C70 -0.9(4) . . . . ?
C83 C74 C75 C70 179.4(2) . . . . ?
C71 C70 C75 C74 0.9(4) . . . . ?
C46 C70 C75 C74 -172.0(2) . . . . ?
C71 C72 C76 C81 -61.5(6) . . . . ?
C73 C72 C76 C81 121.0(6) . . . . ?
C71 C72 C76 C79 123.2(4) . . . . ?
C73 C72 C76 C79 -54.4(5) . . . . ?
C71 C72 C76 C78 -1.1(5) . . . . ?
C73 C72 C76 C78 -178.7(4) . . . . ?
C71 C72 C76 C80 174.1(6) . . . . ?
C73 C72 C76 C80 -3.5(7) . . . . ?
C71 C72 C76 C82 56.8(6) . . . . ?
C73 C72 C76 C82 -120.8(6) . . . . ?
C71 C72 C76 C77 -119.1(4) . . . . ?
C73 C72 C76 C77 63.3(4) . . . . ?
C75 C74 C83 C87 -59.7(9) . . . . ?
C73 C74 C83 C87 120.6(9) . . . . ?
C75 C74 C83 C89 68.5(8) . . . . ?
C73 C74 C83 C89 -111.2(8) . . . . ?
C75 C74 C83 C84 -133.6(3) . . . . ?
C73 C74 C83 C84 46.6(4) . . . . ?
C75 C74 C83 C85 103.9(3) . . . . ?
C73 C74 C83 C85 -75.9(4) . . . . ?
C75 C74 C83 C86 -14.8(4) . . . . ?
C73 C74 C83 C86 165.4(3) . . . . ?
C75 C74 C83 C88 178.0(7) . . . . ?
C73 C74 C83 C88 -1.8(7) . . . . ?
C90 C91 C92 C93 -173.6(4) . . . . ?
C91 C92 C93 C94 -177.2(4) . . . . ?
C92 C93 C94 C95 -179.9(4) . . . . ?
